data_7113012
loop_
_publ_author_name
'Chow, Ernest H. H.'
'Strobridge, Fiona C.'
'Frisci\'c, Tomislav'

_publ_section_title
;
 Mechanochemistry of magnesium oxide revisited: facile derivatisation of
 pharmaceuticals using coordination and supramolecular chemistry.
;
_journal_issue 34
_journal_name_full 'Chemical communications (Cambridge, England)'
_journal_page_first 6368
_journal_page_last 6370
_journal_paper_doi 10.1039/c0cc01337d
_journal_volume 46
_journal_year 2010
_chemical_formula_moiety '2(C13 H34 O2) 8 (H2 O) Mg'
_chemical_formula_sum 'C26 H50 Mg O12'
_chemical_formula_weight 578.97
_chemical_name_common 'magnesium ibuprofenate octahydrate'
_chemical_name_systematic
;
magnesium ibuprofenate octahydrate
;
_space_group_IT_number 2
_symmetry_cell_setting triclinic
_symmetry_space_group_name_Hall '-P 1'
_symmetry_space_group_name_H-M 'P -1'
_atom_sites_solution_hydrogens geom
_atom_sites_solution_primary direct
_atom_sites_solution_secondary difmap
_audit_creation_method SHELXL-97
_cell_angle_alpha 80.677(2)
_cell_angle_beta 85.513(2)
_cell_angle_gamma 88.711(2)
_cell_formula_units_Z 2
_cell_length_a 6.5483(2)
_cell_length_b 10.7963(3)
_cell_length_c 23.2598(7)
_cell_measurement_reflns_used 18941
_cell_measurement_temperature 180(2)
_cell_measurement_theta_max 27.48
_cell_measurement_theta_min 1.00
_cell_volume 1617.63(8)
_computing_cell_refinement 'HKL Scalepack (Otwinowski & Minor 1997)'
_computing_data_collection 'Collect (Nonius B.V. 1998)'
_computing_data_reduction
;
HKL Denzo and Scalepack (Otwinowski & Minor 1997)
;
_computing_publication_material 'SHELXL-97 (Sheldrick 1997)'
_computing_structure_refinement 'SHELXL-97 (Sheldrick 1997)'
_computing_structure_solution 'SIR-92 (Altomare et al. 1994)'
_diffrn_ambient_temperature 180(2)
_diffrn_measured_fraction_theta_full 0.960
_diffrn_measured_fraction_theta_max 0.957
_diffrn_measurement_device_type 'Nonius Kappa CCD'
_diffrn_measurement_method 'Thin slice \w and \f scans'
_diffrn_radiation_source 'fine-focus sealed tube'
_diffrn_radiation_type MoK\a
_diffrn_radiation_wavelength 0.71073
_diffrn_reflns_av_R_equivalents 0.0437
_diffrn_reflns_av_sigmaI/netI 0.0563
_diffrn_reflns_limit_h_max 8
_diffrn_reflns_limit_h_min -8
_diffrn_reflns_limit_k_max 14
_diffrn_reflns_limit_k_min -13
_diffrn_reflns_limit_l_max 30
_diffrn_reflns_limit_l_min -28
_diffrn_reflns_number 11796
_diffrn_reflns_theta_full 25.00
_diffrn_reflns_theta_max 27.46
_diffrn_reflns_theta_min 3.53
_exptl_absorpt_coefficient_mu 0.109
_exptl_absorpt_correction_T_max 0.995
_exptl_absorpt_correction_T_min 0.624
_exptl_absorpt_correction_type multi-scan
_exptl_absorpt_process_details
;
multi-scan from symmetry-related measurements
Sortav (Blessing 1995)
;
_exptl_crystal_colour colourless
_exptl_crystal_density_diffrn 1.189
_exptl_crystal_density_method 'not measured'
_exptl_crystal_description needle
_exptl_crystal_F_000 628
_exptl_crystal_size_max 0.23
_exptl_crystal_size_mid 0.18
_exptl_crystal_size_min 0.10
_refine_diff_density_max 0.413
_refine_diff_density_min -0.378
_refine_diff_density_rms 0.054
_refine_ls_extinction_method none
_refine_ls_goodness_of_fit_ref 1.016
_refine_ls_hydrogen_treatment constr
_refine_ls_matrix_type full
_refine_ls_number_parameters 418
_refine_ls_number_reflns 7090
_refine_ls_number_restraints 12
_refine_ls_restrained_S_all 1.019
_refine_ls_R_factor_all 0.0962
_refine_ls_R_factor_gt 0.0608
_refine_ls_shift/su_max 0.001
_refine_ls_shift/su_mean 0.000
_refine_ls_structure_factor_coef Fsqd
_refine_ls_weighting_details 'calc w=1/[\s^2^(Fo^2^)+(0.0671P)^2^+1.1025P] where P=(Fo^2^+2Fc^2^)/3'
_refine_ls_weighting_scheme calc
_refine_ls_wR_factor_gt 0.1453
_refine_ls_wR_factor_ref 0.1675
_reflns_number_gt 4826
_reflns_number_total 7090
_reflns_threshold_expression >2sigma(I)
_cod_data_source_file c0cc01337d.txt
_cod_data_source_block Mg-ibu-LT
_cod_original_sg_symbol_H-M P-1
_cod_database_code 7113012

loop_
_symmetry_equiv_pos_as_xyz
'x, y, z'
'-x, -y, -z'

loop_
_atom_site_label
_atom_site_type_symbol
_atom_site_fract_x
_atom_site_fract_y
_atom_site_fract_z
_atom_site_U_iso_or_equiv
_atom_site_adp_type
_atom_site_occupancy
_atom_site_symmetry_multiplicity
_atom_site_calc_flag
_atom_site_refinement_flags
_atom_site_disorder_assembly
_atom_site_disorder_group
Mg1 Mg 0.0000 1.0000 0.0000 0.0222(2) Uani 1 2 d S . .
Mg2 Mg 0.5000 0.5000 0.0000 0.0222(2) Uani 1 2 d S . .
O1 O 0.3199(2) 0.34994(15) 0.04123(7) 0.0345(4) Uani 1 1 d . . .
O2 O 0.7574(2) 0.39080(15) 0.00481(7) 0.0317(4) Uani 1 1 d . . .
O3 O 0.5570(2) 0.54353(14) 0.08058(7) 0.0304(4) Uani 1 1 d . . .
O4 O 0.0255(2) 1.03228(14) 0.08369(7) 0.0298(3) Uani 1 1 d . . .
O5 O -0.1526(2) 0.82835(14) 0.03406(7) 0.0301(4) Uani 1 1 d . . .
O6 O -0.2753(2) 1.09156(14) -0.00335(7) 0.0298(3) Uani 1 1 d . . .
O7 O 0.5225(2) 1.15473(15) 0.09762(7) 0.0368(4) Uani 1 1 d . . .
O8 O 0.0609(2) 0.65717(15) 0.10315(8) 0.0378(4) Uani 1 1 d . . .
O9 O 0.3410(2) 0.93784(14) 0.14887(7) 0.0327(4) Uani 1 1 d . A .
O10 O 0.4463(3) 0.78453(16) 0.10042(7) 0.0380(4) Uani 1 1 d . A .
O11 O 0.8845(3) 0.25827(15) 0.10664(7) 0.0337(4) Uani 1 1 d . . .
O12 O 0.8711(2) 0.43800(14) 0.14181(7) 0.0319(4) Uani 1 1 d . . .
C1 C 0.4837(4) 0.7035(2) 0.23848(10) 0.0338(5) Uani 1 1 d . . .
C11 C 0.5962(3) 0.7949(2) 0.19002(10) 0.0319(5) Uani 1 1 d . A .
H11 H 0.7091 0.7475 0.1714 0.038 Uiso 1 1 calc R . .
C12 C 0.6919(4) 0.9017(3) 0.21355(12) 0.0499(7) Uani 1 1 d . . .
H12A H 0.5848 0.9471 0.2338 0.075 Uiso 1 1 calc R A .
H12B H 0.7595 0.9592 0.1811 0.075 Uiso 1 1 calc R . .
H12C H 0.7930 0.8675 0.2410 0.075 Uiso 1 1 calc R . .
C13 C 0.4496(3) 0.8438(2) 0.14344(9) 0.0271(5) Uani 1 1 d . . .
C14 C 0.9663(3) 0.2005(2) 0.24111(10) 0.0290(5) Uani 1 1 d . . .
C15 C 1.0647(4) 0.1063(3) 0.27737(12) 0.0438(6) Uani 1 1 d . . .
H15 H 1.2015 0.0832 0.2665 0.053 Uiso 1 1 calc R . .
C16 C 0.9675(5) 0.0455(3) 0.32895(12) 0.0486(7) Uani 1 1 d . . .
H16 H 1.0398 -0.0168 0.3533 0.058 Uiso 1 1 calc R . .
C17 C 0.7661(5) 0.0743(2) 0.34558(11) 0.0426(6) Uani 1 1 d . . .
C18 C 0.6657(4) 0.1658(2) 0.30881(12) 0.0455(6) Uani 1 1 d . . .
H18 H 0.5267 0.1860 0.3187 0.055 Uiso 1 1 calc R . .
C19 C 0.7654(4) 0.2287(2) 0.25766(11) 0.0375(6) Uani 1 1 d . . .
H19 H 0.6940 0.2922 0.2337 0.045 Uiso 1 1 calc R . .
C20 C 0.6537(5) 0.0078(3) 0.40084(12) 0.0554(8) Uani 1 1 d . . .
H20A H 0.5594 0.0684 0.4172 0.066 Uiso 1 1 calc R . .
H20B H 0.7546 -0.0205 0.4299 0.066 Uiso 1 1 calc R . .
C21 C 0.5307(5) -0.1056(3) 0.39203(12) 0.0543(8) Uani 1 1 d . . .
H21 H 0.4530 -0.0798 0.3566 0.065 Uiso 1 1 calc R . .
C22 C 0.3736(7) -0.1448(4) 0.44412(15) 0.0826(12) Uani 1 1 d . . .
H22A H 0.2915 -0.2142 0.4363 0.124 Uiso 1 1 calc R . .
H22B H 0.2835 -0.0733 0.4497 0.124 Uiso 1 1 calc R . .
H22C H 0.4455 -0.1718 0.4795 0.124 Uiso 1 1 calc R . .
C23 C 0.6678(7) -0.2146(3) 0.38091(14) 0.0711(10) Uani 1 1 d . . .
H23A H 0.7604 -0.1890 0.3460 0.107 Uiso 1 1 calc R . .
H23B H 0.5838 -0.2846 0.3748 0.107 Uiso 1 1 calc R . .
H23C H 0.7483 -0.2409 0.4146 0.107 Uiso 1 1 calc R . .
C24 C 1.0843(3) 0.2714(2) 0.18719(10) 0.0301(5) Uani 1 1 d . . .
H24 H 1.1755 0.2099 0.1695 0.036 Uiso 1 1 calc R . .
C25 C 1.2194(4) 0.3716(3) 0.20362(12) 0.0468(7) Uani 1 1 d . . .
H25A H 1.1331 0.4340 0.2204 0.070 Uiso 1 1 calc R . .
H25B H 1.2992 0.4128 0.1686 0.070 Uiso 1 1 calc R . .
H25C H 1.3127 0.3322 0.2324 0.070 Uiso 1 1 calc R . .
C26 C 0.9372(3) 0.3283(2) 0.14186(9) 0.0261(4) Uani 1 1 d . . .
C2A C 0.5742(4) 0.5897(2) 0.25944(11) 0.0419(6) Uani 0.74 1 d P A 1
H2A H 0.7099 0.5701 0.2459 0.050 Uiso 0.74 1 calc PR A 1
C3A C 0.4612(10) 0.5035(5) 0.3011(3) 0.0503(14) Uani 0.74 1 d P A 1
H3A H 0.5232 0.4257 0.3159 0.060 Uiso 0.74 1 calc PR A 1
C4A C 0.2604(8) 0.5288(4) 0.32156(19) 0.0611(12) Uani 0.74 1 d P A 1
C5A C 0.1788(8) 0.6449(4) 0.3018(2) 0.0615(12) Uani 0.74 1 d P A 1
H5A H 0.0456 0.6651 0.3171 0.074 Uiso 0.74 1 calc PR A 1
C6A C 0.2799(9) 0.7323(8) 0.2613(4) 0.0447(15) Uani 0.74 1 d P A 1
H6A H 0.2172 0.8110 0.2483 0.054 Uiso 0.74 1 calc PR A 1
C7A C 0.1315(10) 0.4265(6) 0.3629(2) 0.0853(17) Uani 0.74 1 d P A 1
H7A1 H -0.0087 0.4607 0.3690 0.102 Uiso 0.74 1 calc PR A 1
H7A2 H 0.1207 0.3537 0.3424 0.102 Uiso 0.74 1 calc PR A 1
C8A C 0.1989(17) 0.3837(11) 0.4159(3) 0.176(5) Uani 0.74 1 d P A 1
H8A1 H 0.3226 0.3370 0.4025 0.211 Uiso 0.74 1 calc PR A 1
C9A C 0.2944(17) 0.4519(7) 0.4522(3) 0.162(4) Uani 0.74 1 d P A 1
H9A1 H 0.3440 0.3942 0.4853 0.243 Uiso 0.74 1 calc PR A 1
H9A2 H 0.1959 0.5114 0.4668 0.243 Uiso 0.74 1 calc PR A 1
H9A3 H 0.4101 0.4980 0.4301 0.243 Uiso 0.74 1 calc PR A 1
C10A C 0.0804(9) 0.2701(5) 0.45058(18) 0.122(2) Uani 0.74 1 d P A 1
H10A H 0.1482 0.2386 0.4863 0.183 Uiso 0.74 1 calc PR A 1
H10B H 0.0781 0.2037 0.4265 0.183 Uiso 0.74 1 calc PR A 1
H10C H -0.0603 0.2959 0.4610 0.183 Uiso 0.74 1 calc PR A 1
C2B C 0.5742(4) 0.5897(2) 0.25944(11) 0.0419(6) Uani 0.26 1 d P A 2
H2B H 0.6766 0.5569 0.2346 0.050 Uiso 0.26 1 calc PR A 2
C3B C 0.525(2) 0.5192(15) 0.3149(7) 0.037(3) Uani 0.26 1 d P A 2
H3B H 0.6110 0.4521 0.3305 0.044 Uiso 0.26 1 calc PR A 2
C4B C 0.3485(12) 0.5500(7) 0.3462(3) 0.0176(14) Uani 0.26 1 d PU A 2
C5B C 0.2524(15) 0.6595(10) 0.3265(4) 0.030(2) Uani 0.26 1 d P A 2
H5B H 0.1328 0.6863 0.3470 0.036 Uiso 0.26 1 calc PR A 2
C6B C 0.339(2) 0.735(2) 0.2724(11) 0.037(4) Uani 0.26 1 d P A 2
H6B H 0.2811 0.8161 0.2618 0.044 Uiso 0.26 1 calc PR A 2
C7B C 0.2673(14) 0.4666(7) 0.4009(3) 0.0260(18) Uani 0.26 1 d P A 2
H7B1 H 0.1898 0.5196 0.4261 0.031 Uiso 0.26 1 calc PR A 2
H7B2 H 0.3855 0.4300 0.4220 0.031 Uiso 0.26 1 calc PR A 2
C8B C 0.1256(14) 0.3566(7) 0.3929(4) 0.0233(16) Uani 0.26 1 d PU A 2
H8B1 H 0.1945 0.3077 0.3637 0.028 Uiso 0.26 1 calc PR A 2
C9B C -0.0754(14) 0.4061(9) 0.3724(4) 0.040(2) Uani 0.26 1 d P A 2
H9B1 H -0.0525 0.4641 0.3356 0.059 Uiso 0.26 1 calc PR A 2
H9B2 H -0.1460 0.4505 0.4019 0.059 Uiso 0.26 1 calc PR A 2
H9B3 H -0.1598 0.3362 0.3664 0.059 Uiso 0.26 1 calc PR A 2
C10B C 0.0804(9) 0.2701(5) 0.45058(18) 0.122(2) Uani 0.26 1 d P A 2
H10D H 0.2082 0.2309 0.4641 0.183 Uiso 0.26 1 calc PR A 2
H10E H -0.0147 0.2049 0.4452 0.183 Uiso 0.26 1 calc PR A 2
H10F H 0.0187 0.3188 0.4797 0.183 Uiso 0.26 1 calc PR A 2
H1O H 0.2216 0.3223 0.0329 0.050 Uiso 1 1 d . . .
H2O H 0.3699 0.2833 0.0665 0.050 Uiso 1 1 d . . .
H3O H 0.8031 0.3606 0.0386 0.050 Uiso 1 1 d . . .
H4O H 0.8274 0.3770 -0.0270 0.050 Uiso 1 1 d . . .
H5O H 0.5255 0.6127 0.0903 0.050 Uiso 1 1 d . . .
H6O H 0.6588 0.5209 0.1040 0.050 Uiso 1 1 d . . .
H7O H -0.0103 1.1066 0.0943 0.050 Uiso 1 1 d . . .
H8O H 0.1324 1.0026 0.1043 0.050 Uiso 1 1 d . . .
H9O H -0.2817 0.8294 0.0478 0.050 Uiso 1 1 d . . .
H10O H -0.0845 0.7776 0.0582 0.050 Uiso 1 1 d . . .
H11O H -0.3451 1.1143 0.0281 0.050 Uiso 1 1 d . . .
H12O H -0.3168 1.1322 -0.0375 0.050 Uiso 1 1 d . . .
H13O H 0.6351 1.1785 0.1138 0.050 Uiso 1 1 d . . .
H14O H 0.4719 1.0922 0.1227 0.050 Uiso 1 1 d . . .
H15O H 0.1682 0.6768 0.1165 0.050 Uiso 1 1 d . . .
H16O H -0.0030 0.5907 0.1224 0.050 Uiso 1 1 d . . .

loop_
_atom_site_aniso_label
_atom_site_aniso_U_11
_atom_site_aniso_U_22
_atom_site_aniso_U_33
_atom_site_aniso_U_23
_atom_site_aniso_U_13
_atom_site_aniso_U_12
Mg1 0.0206(5) 0.0189(5) 0.0273(5) -0.0031(4) -0.0045(4) 0.0027(4)
Mg2 0.0203(5) 0.0187(5) 0.0273(5) -0.0017(4) -0.0035(4) 0.0026(4)
O1 0.0281(8) 0.0309(8) 0.0420(9) 0.0041(7) -0.0059(7) -0.0072(7)
O2 0.0313(8) 0.0326(8) 0.0300(8) -0.0026(7) -0.0036(6) 0.0124(7)
O3 0.0331(8) 0.0279(8) 0.0325(8) -0.0081(7) -0.0121(7) 0.0068(7)
O4 0.0323(8) 0.0283(8) 0.0305(8) -0.0079(6) -0.0086(6) 0.0086(7)
O5 0.0252(8) 0.0248(8) 0.0391(9) -0.0009(7) -0.0028(6) -0.0010(6)
O6 0.0253(8) 0.0319(8) 0.0325(8) -0.0061(7) -0.0049(6) 0.0095(6)
O7 0.0320(9) 0.0305(9) 0.0446(10) 0.0019(7) 0.0010(7) -0.0007(7)
O8 0.0300(8) 0.0304(9) 0.0504(10) 0.0019(7) -0.0040(7) -0.0020(7)
O9 0.0328(8) 0.0268(8) 0.0394(9) -0.0069(7) -0.0072(7) 0.0061(7)
O10 0.0430(10) 0.0350(9) 0.0400(9) -0.0142(8) -0.0157(8) 0.0143(8)
O11 0.0389(9) 0.0273(8) 0.0367(9) -0.0080(7) -0.0102(7) 0.0064(7)
O12 0.0319(8) 0.0240(8) 0.0411(9) -0.0053(7) -0.0110(7) 0.0035(7)
C1 0.0377(13) 0.0292(12) 0.0335(12) -0.0033(10) -0.0007(10) 0.0025(10)
C11 0.0267(11) 0.0386(13) 0.0287(11) 0.0012(10) -0.0055(9) 0.0021(10)
C12 0.0496(16) 0.0598(18) 0.0395(14) 0.0034(13) -0.0166(12) -0.0230(14)
C13 0.0241(10) 0.0254(11) 0.0310(11) -0.0010(9) -0.0052(9) -0.0004(9)
C14 0.0294(11) 0.0264(11) 0.0317(12) -0.0032(9) -0.0085(9) -0.0011(9)
C15 0.0340(13) 0.0435(15) 0.0490(15) 0.0103(12) -0.0104(11) 0.0031(11)
C16 0.0543(17) 0.0464(16) 0.0417(15) 0.0098(12) -0.0168(13) -0.0011(13)
C17 0.0605(17) 0.0365(14) 0.0307(13) -0.0051(10) -0.0019(12) -0.0045(13)
C18 0.0482(16) 0.0385(14) 0.0461(15) -0.0032(12) 0.0098(12) 0.0074(12)
C19 0.0371(13) 0.0325(12) 0.0397(13) 0.0016(10) 0.0002(10) 0.0068(10)
C20 0.082(2) 0.0488(17) 0.0326(14) -0.0038(12) 0.0061(14) -0.0052(16)
C21 0.071(2) 0.0527(17) 0.0354(14) 0.0013(13) 0.0038(14) -0.0107(16)
C22 0.100(3) 0.085(3) 0.053(2) 0.0066(19) 0.022(2) -0.025(2)
C23 0.113(3) 0.0494(18) 0.0462(18) -0.0011(14) 0.0096(18) -0.001(2)
C24 0.0221(10) 0.0322(12) 0.0344(12) 0.0012(9) -0.0064(9) 0.0033(9)
C25 0.0368(14) 0.0514(16) 0.0499(16) 0.0077(13) -0.0178(12) -0.0143(12)
C26 0.0200(10) 0.0253(11) 0.0311(11) 0.0012(9) -0.0034(8) 0.0011(8)
C2A 0.0535(16) 0.0311(13) 0.0392(14) -0.0028(11) -0.0001(12) 0.0069(12)
C3A 0.074(4) 0.026(2) 0.048(3) 0.000(2) 0.001(3) 0.007(3)
C4A 0.088(3) 0.046(2) 0.045(2) 0.0039(19) 0.005(2) -0.004(2)
C5A 0.058(3) 0.056(3) 0.060(3) 0.008(2) 0.022(2) 0.006(2)
C6A 0.030(4) 0.039(2) 0.058(4) 0.006(2) 0.006(3) 0.010(3)
C7A 0.104(5) 0.081(4) 0.068(3) -0.002(3) -0.001(3) -0.027(3)
C8A 0.231(11) 0.237(11) 0.052(4) 0.030(5) -0.030(5) -0.143(10)
C9A 0.285(12) 0.124(6) 0.077(5) 0.002(4) -0.024(6) -0.105(7)
C10A 0.171(5) 0.121(4) 0.063(3) 0.032(3) -0.013(3) -0.082(4)
C2B 0.0535(16) 0.0311(13) 0.0392(14) -0.0028(11) -0.0001(12) 0.0069(12)
C3B 0.044(7) 0.027(6) 0.042(8) -0.005(5) -0.020(5) -0.006(5)
C4B 0.020(2) 0.021(2) 0.013(2) -0.0026(19) -0.0098(19) -0.0081(19)
C5B 0.029(5) 0.047(6) 0.018(4) -0.010(4) -0.010(3) -0.013(4)
C6B 0.010(7) 0.037(6) 0.057(9) 0.016(6) -0.013(6) 0.004(6)
C7B 0.045(5) 0.017(4) 0.014(4) 0.008(3) -0.004(3) -0.019(4)
C8B 0.038(4) 0.011(3) 0.017(3) 0.006(3) 0.003(3) -0.008(3)
C9B 0.034(5) 0.036(5) 0.050(6) -0.007(4) -0.009(4) -0.018(4)
C10B 0.171(5) 0.121(4) 0.063(3) 0.032(3) -0.013(3) -0.082(4)

loop_
_atom_type_symbol
_atom_type_description
_atom_type_scat_dispersion_real
_atom_type_scat_dispersion_imag
_atom_type_scat_source
C C 0.0033 0.0016 'International Tables Vol C Tables 4.2.6.8 and 6.1.1.4'
H H 0.0000 0.0000 'International Tables Vol C Tables 4.2.6.8 and 6.1.1.4'
O O 0.0106 0.0060 'International Tables Vol C Tables 4.2.6.8 and 6.1.1.4'
Mg Mg 0.0486 0.0363 'International Tables Vol C Tables 4.2.6.8 and 6.1.1.4'

loop_
_geom_angle_atom_site_label_1
_geom_angle_atom_site_label_2
_geom_angle_atom_site_label_3
_geom_angle
_geom_angle_site_symmetry_1
_geom_angle_site_symmetry_3
O6 Mg1 O6 180.0 . 2_575
O6 Mg1 O4 88.81(6) . 2_575
O6 Mg1 O4 91.19(6) 2_575 2_575
O6 Mg1 O4 91.19(6) . .
O6 Mg1 O4 88.81(6) 2_575 .
O4 Mg1 O4 180.000(16) 2_575 .
O6 Mg1 O5 90.07(6) . 2_575
O6 Mg1 O5 89.93(6) 2_575 2_575
O4 Mg1 O5 89.57(6) 2_575 2_575
O4 Mg1 O5 90.43(6) . 2_575
O6 Mg1 O5 89.93(6) . .
O6 Mg1 O5 90.07(6) 2_575 .
O4 Mg1 O5 90.43(6) 2_575 .
O4 Mg1 O5 89.57(6) . .
O5 Mg1 O5 180.0 2_575 .
O2 Mg2 O2 180.0 . 2_665
O2 Mg2 O3 92.64(6) . 2_665
O2 Mg2 O3 87.36(6) 2_665 2_665
O2 Mg2 O3 87.36(6) . .
O2 Mg2 O3 92.64(6) 2_665 .
O3 Mg2 O3 180.00(2) 2_665 .
O2 Mg2 O1 88.69(6) . 2_665
O2 Mg2 O1 91.31(6) 2_665 2_665
O3 Mg2 O1 89.92(6) 2_665 2_665
O3 Mg2 O1 90.08(6) . 2_665
O2 Mg2 O1 91.31(6) . .
O2 Mg2 O1 88.69(6) 2_665 .
O3 Mg2 O1 90.08(6) 2_665 .
O3 Mg2 O1 89.92(6) . .
O1 Mg2 O1 180.00(9) 2_665 .
Mg2 O1 H1O 131.67(15) . .
Mg2 O1 H2O 123.26(12) . .
H1O O1 H2O 101.58(16) . .
Mg2 O2 H3O 120.67(13) . .
Mg2 O2 H4O 120.23(13) . .
H3O O2 H4O 119.01(17) . .
Mg2 O3 H5O 122.42(13) . .
Mg2 O3 H6O 131.90(13) . .
H5O O3 H6O 99.59(15) . .
Mg1 O4 H7O 121.27(12) . .
Mg1 O4 H8O 121.98(12) . .
H7O O4 H8O 106.81(15) . .
Mg1 O5 H9O 120.05(12) . .
Mg1 O5 H10O 114.22(12) . .
H9O O5 H10O 108.94(16) . .
Mg1 O6 H11O 123.27(12) . .
Mg1 O6 H12O 120.88(12) . .
H11O O6 H12O 113.46(16) . .
H13O O7 H14O 104.85(17) . .
H15O O8 H16O 116.46(19) . .
C6B C1 C2A 113.4(10) . .
C6B C1 C6A 19.3(9) . .
C2A C1 C6A 119.4(4) . .
C6B C1 C11 123.8(11) . .
C2A C1 C11 119.9(2) . .
C6A C1 C11 120.6(4) . .
C12 C11 C13 111.6(2) . .
C12 C11 C1 112.0(2) . .
C13 C11 C1 109.42(18) . .
C12 C11 H11 107.9 . .
C13 C11 H11 107.9 . .
C1 C11 H11 107.9 . .
C11 C12 H12A 109.5 . .
C11 C12 H12B 109.5 . .
H12A C12 H12B 109.5 . .
C11 C12 H12C 109.5 . .
H12A C12 H12C 109.5 . .
H12B C12 H12C 109.5 . .
O9 C13 O10 123.4(2) . .
O9 C13 C11 119.5(2) . .
O10 C13 C11 117.1(2) . .
C19 C14 C15 117.5(2) . .
C19 C14 C24 122.9(2) . .
C15 C14 C24 119.6(2) . .
C16 C15 C14 121.4(3) . .
C16 C15 H15 119.3 . .
C14 C15 H15 119.3 . .
C15 C16 C17 121.0(3) . .
C15 C16 H16 119.5 . .
C17 C16 H16 119.5 . .
C18 C17 C16 117.8(2) . .
C18 C17 C20 119.8(3) . .
C16 C17 C20 122.4(3) . .
C17 C18 C19 121.0(3) . .
C17 C18 H18 119.5 . .
C19 C18 H18 119.5 . .
C14 C19 C18 121.3(2) . .
C14 C19 H19 119.4 . .
C18 C19 H19 119.4 . .
C17 C20 C21 114.0(2) . .
C17 C20 H20A 108.7 . .
C21 C20 H20A 108.7 . .
C17 C20 H20B 108.7 . .
C21 C20 H20B 108.7 . .
H20A C20 H20B 107.6 . .
C23 C21 C20 111.9(3) . .
C23 C21 C22 110.9(3) . .
C20 C21 C22 111.2(3) . .
C23 C21 H21 107.6 . .
C20 C21 H21 107.6 . .
C22 C21 H21 107.6 . .
C21 C22 H22A 109.5 . .
C21 C22 H22B 109.5 . .
H22A C22 H22B 109.5 . .
C21 C22 H22C 109.5 . .
H22A C22 H22C 109.5 . .
H22B C22 H22C 109.5 . .
C21 C23 H23A 109.5 . .
C21 C23 H23B 109.5 . .
H23A C23 H23B 109.5 . .
C21 C23 H23C 109.5 . .
H23A C23 H23C 109.5 . .
H23B C23 H23C 109.5 . .
C14 C24 C25 110.9(2) . .
C14 C24 C26 110.56(17) . .
C25 C24 C26 111.41(19) . .
C14 C24 H24 107.9 . .
C25 C24 H24 107.9 . .
C26 C24 H24 107.9 . .
C24 C25 H25A 109.5 . .
C24 C25 H25B 109.5 . .
H25A C25 H25B 109.5 . .
C24 C25 H25C 109.5 . .
H25A C25 H25C 109.5 . .
H25B C25 H25C 109.5 . .
O12 C26 O11 123.4(2) . .
O12 C26 C24 119.6(2) . .
O11 C26 C24 116.97(19) . .
C1 C2A C3A 118.7(3) . .
C1 C2A H2A 120.7 . .
C3A C2A H2A 120.7 . .
C4A C3A C2A 122.2(5) . .
C4A C3A H3A 118.9 . .
C2A C3A H3A 118.9 . .
C5A C4A C3A 117.6(4) . .
C5A C4A C7A 121.4(5) . .
C3A C4A C7A 120.9(5) . .
C6A C5A C4A 123.1(5) . .
C6A C5A H5A 118.5 . .
C4A C5A H5A 118.5 . .
C5A C6A C1 119.0(6) . .
C5A C6A H6A 120.5 . .
C1 C6A H6A 120.5 . .
C8A C7A C4A 117.8(6) . .
C8A C7A H7A1 107.9 . .
C4A C7A H7A1 107.9 . .
C8A C7A H7A2 107.9 . .
C4A C7A H7A2 107.9 . .
H7A1 C7A H7A2 107.2 . .
C7A C8A C9A 127.6(9) . .
C7A C8A C10A 114.5(7) . .
C9A C8A C10A 112.4(5) . .
C7A C8A H8A1 97.8 . .
C9A C8A H8A1 97.8 . .
C10A C8A H8A1 97.8 . .
C8A C9A H9A1 109.5 . .
C8A C9A H9A2 109.5 . .
H9A1 C9A H9A2 109.5 . .
C8A C9A H9A3 109.5 . .
H9A1 C9A H9A3 109.5 . .
H9A2 C9A H9A3 109.5 . .
C8A C10A H10A 109.5 . .
C8A C10A H10B 109.5 . .
H10A C10A H10B 109.5 . .
C8A C10A H10C 109.5 . .
H10A C10A H10C 109.5 . .
H10B C10A H10C 109.5 . .
C4B C3B H3B 120.8 . .
C5B C4B C3B 117.8(10) . .
C5B C4B C7B 120.9(8) . .
C3B C4B C7B 121.3(10) . .
C4B C5B C6B 117.7(12) . .
C4B C5B H5B 121.1 . .
C6B C5B H5B 121.1 . .
C1 C6B C5B 126.6(17) . .
C1 C6B H6B 116.7 . .
C5B C6B H6B 116.7 . .
C4B C7B C8B 116.7(6) . .
C4B C7B H7B1 108.1 . .
C8B C7B H7B1 108.1 . .
C4B C7B H7B2 108.1 . .
C8B C7B H7B2 108.1 . .
H7B1 C7B H7B2 107.3 . .
C9B C8B C7B 110.8(7) . .
C9B C8B H8B1 109.5 . .
C7B C8B H8B1 109.5 . .
C8B C9B H9B1 109.5 . .
C8B C9B H9B2 109.5 . .
H9B1 C9B H9B2 109.5 . .
C8B C9B H9B3 109.5 . .
H9B1 C9B H9B3 109.5 . .
H9B2 C9B H9B3 109.5 . .

loop_
_geom_bond_atom_site_label_1
_geom_bond_atom_site_label_2
_geom_bond_distance
_geom_bond_site_symmetry_2
Mg1 O6 2.0372(15) .
Mg1 O6 2.0372(15) 2_575
Mg1 O4 2.0524(15) 2_575
Mg1 O4 2.0524(15) .
Mg1 O5 2.1316(14) 2_575
Mg1 O5 2.1316(14) .
Mg2 O2 2.0349(15) .
Mg2 O2 2.0349(15) 2_665
Mg2 O3 2.0679(15) 2_665
Mg2 O3 2.0679(15) .
Mg2 O1 2.0833(15) 2_665
Mg2 O1 2.0833(15) .
O1 H1O 0.7669(15) .
O1 H2O 0.9234(16) .
O2 H3O 0.8735(15) .
O2 H4O 0.8714(15) .
O3 H5O 0.8317(15) .
O3 H6O 0.8985(15) .
O4 H7O 0.8979(15) .
O4 H8O 0.9029(15) .
O5 H9O 0.8807(15) .
O5 H10O 0.8621(15) .
O6 H11O 0.8975(15) .
O6 H12O 0.9015(15) .
O7 H13O 0.9137(17) .
O7 H14O 0.8707(15) .
O8 H15O 0.8351(16) .
O8 H16O 0.8778(15) .
O9 C13 1.244(3) .
O10 C13 1.274(3) .
O11 C26 1.272(3) .
O12 C26 1.252(3) .
C1 C6B 1.26(3) .
C1 C2A 1.385(3) .
C1 C6A 1.443(7) .
C1 C11 1.526(3) .
C11 C12 1.520(3) .
C11 C13 1.526(3) .
C11 H11 1.0000 .
C12 H12A 0.9800 .
C12 H12B 0.9800 .
C12 H12C 0.9800 .
C14 C19 1.383(3) .
C14 C15 1.393(3) .
C14 C24 1.523(3) .
C15 C16 1.385(4) .
C15 H15 0.9500 .
C16 C17 1.388(4) .
C16 H16 0.9500 .
C17 C18 1.388(4) .
C17 C20 1.512(4) .
C18 C19 1.392(3) .
C18 H18 0.9500 .
C19 H19 0.9500 .
C20 C21 1.529(4) .
C20 H20A 0.9900 .
C20 H20B 0.9900 .
C21 C23 1.507(5) .
C21 C22 1.538(4) .
C21 H21 1.0000 .
C22 H22A 0.9800 .
C22 H22B 0.9800 .
C22 H22C 0.9800 .
C23 H23A 0.9800 .
C23 H23B 0.9800 .
C23 H23C 0.9800 .
C24 C25 1.526(3) .
C24 C26 1.529(3) .
C24 H24 1.0000 .
C25 H25A 0.9800 .
C25 H25B 0.9800 .
C25 H25C 0.9800 .
C2A C3A 1.407(7) .
C2A H2A 0.9500 .
C3A C4A 1.398(8) .
C3A H3A 0.9500 .
C4A C5A 1.375(6) .
C4A C7A 1.558(6) .
C5A C6A 1.364(9) .
C5A H5A 0.9500 .
C6A H6A 0.9500 .
C7A C8A 1.349(9) .
C7A H7A1 0.9900 .
C7A H7A2 0.9900 .
C8A C9A 1.396(10) .
C8A C10A 1.543(8) .
C8A H8A1 1.0000 .
C9A H9A1 0.9800 .
C9A H9A2 0.9800 .
C9A H9A3 0.9800 .
C10A H10A 0.9800 .
C10A H10B 0.9800 .
C10A H10C 0.9800 .
C3B C4B 1.38(2) .
C3B H3B 0.9500 .
C4B C5B 1.356(13) .
C4B C7B 1.502(10) .
C5B C6B 1.47(3) .
C5B H5B 0.9500 .
C6B H6B 0.9500 .
C7B C8B 1.566(10) .
C7B H7B1 0.9900 .
C7B H7B2 0.9900 .
C8B C9B 1.493(14) .
C8B H8B1 1.0000 .
C9B H9B1 0.9800 .
C9B H9B2 0.9800 .
C9B H9B3 0.9800 .
